data_1574432
loop_
_publ_author_name
'Pei, Shao-Min'
'Wu, Fan'
'Zhang, Ming-Shu'
'Chen, Wen-Fa'
'Jiang, Xiao-Ming'
'Liu, Bin-Wen'
'Guo, Guo-Cong'

_publ_section_title
;
 Non-centrosymmetric structures designed rationally <i>via</i> a
 "dimensionality addition" strategy toward the promising nonlinear optical
 family [A-X][In-Se] (A = K/Ba and Rb/Ba; X = Cl and Br).
;
_journal_issue 14
_journal_name_full 'Materials horizons'
_journal_page_first 5204
_journal_page_last 5210
_journal_paper_doi 10.1039/d5mh00011d
_journal_volume 12
_journal_year 2025
_chemical_formula_moiety 'Cl5 In22 K14 Li Se38'
_chemical_formula_sum 'Cl5 In22 K14 Li Se38'
_chemical_formula_weight 6258.11
_chemical_melting_point ?
_chemical_name_common LiK14Cl5In22Se38
_space_group_crystal_system monoclinic
_space_group_IT_number 5
_space_group_name_Hall 'C 2y'
_space_group_name_H-M_alt 'C 1 2 1'
_audit_creation_method SHELXL-2013
_audit_update_record
;
2024-07-18 deposited with the CCDC.	2025-04-14 downloaded from the CCDC.
;
_cell_angle_alpha 90
_cell_angle_beta 125.124(9)
_cell_angle_gamma 90
_cell_formula_units_Z 2
_cell_length_a 25.4344(14)
_cell_length_b 11.4919(3)
_cell_length_c 20.2696(19)
_cell_measurement_reflns_used 15956
_cell_measurement_temperature 293(2)
_cell_measurement_theta_max 28.9760
_cell_measurement_theta_min 1.6130
_cell_volume 4845.8(8)
_computing_cell_refinement 'CrysAlisPro 1.171.40.59a (Rigaku OD, 2019)'
_computing_data_collection 'CrysAlisPro 1.171.40.59a (Rigaku OD, 2019)'
_computing_data_reduction 'CrysAlisPro 1.171.40.59a (Rigaku OD, 2019)'
_computing_publication_material 'SHELXL-2013 (Sheldrick, 2013)'
_computing_structure_refinement 'SHELXL-2013 (Sheldrick, 2013)'
_computing_structure_solution 'SHELXL-2013 (Sheldrick, 2013)'
_diffrn_ambient_temperature 293(2)
_diffrn_detector_area_resol_mean 10.0000
_diffrn_measured_fraction_theta_full 0.999
_diffrn_measured_fraction_theta_max 1.000
_diffrn_measurement_device_type 'ROD, Synergy Custom DW system, HyPix'
_diffrn_measurement_method CCD_Profile_fitting
_diffrn_radiation_type MoK\a
_diffrn_radiation_wavelength 0.71073
_diffrn_reflns_av_R_equivalents 0.0534
_diffrn_reflns_av_unetI/netI 0.0455
_diffrn_reflns_Laue_measured_fraction_full 0.999
_diffrn_reflns_Laue_measured_fraction_max 1.000
_diffrn_reflns_limit_h_max 30
_diffrn_reflns_limit_h_min -30
_diffrn_reflns_limit_k_max 13
_diffrn_reflns_limit_k_min -13
_diffrn_reflns_limit_l_max 24
_diffrn_reflns_limit_l_min -24
_diffrn_reflns_number 28581
_diffrn_reflns_point_group_measured_fraction_full 1.000
_diffrn_reflns_point_group_measured_fraction_max 1.000
_diffrn_reflns_theta_full 25.242
_diffrn_reflns_theta_max 25.499
_diffrn_reflns_theta_min 1.605
_exptl_absorpt_coefficient_mu 20.147
_exptl_absorpt_correction_T_max 1.00000
_exptl_absorpt_correction_T_min 0.61548
_exptl_absorpt_correction_type multi-scan
_exptl_crystal_colour red
_exptl_crystal_density_diffrn 4.289
_exptl_crystal_density_meas ?
_exptl_crystal_description block
_exptl_crystal_F_000 5448
_exptl_crystal_size_max 0.181
_exptl_crystal_size_mid 0.153
_exptl_crystal_size_min 0.138
_refine_diff_density_max 0.964
_refine_diff_density_min -0.757
_refine_diff_density_rms 0.183
_refine_ls_abs_structure_details
;
 Refined as an inversion twin.
;
_refine_ls_abs_structure_Flack 0.023(7)
_refine_ls_extinction_coef 0.000327(8)
_refine_ls_extinction_expression Fc^*^=kFc[1+0.001xFc^2^\l^3^/sin(2\q)]^-1/4^
_refine_ls_extinction_method SHELXL
_refine_ls_goodness_of_fit_ref 1.003
_refine_ls_hydrogen_treatment undef
_refine_ls_matrix_type full
_refine_ls_number_parameters 365
_refine_ls_number_reflns 8555
_refine_ls_number_restraints 1
_refine_ls_restrained_S_all 1.003
_refine_ls_R_factor_all 0.0317
_refine_ls_R_factor_gt 0.0261
_refine_ls_shift/su_max 0.002
_refine_ls_shift/su_mean 0.000
_refine_ls_structure_factor_coef Fsqd
_refine_ls_weighting_details
;
 w=1/[\s^2^(Fo^2^)+(0.0120P)^2^]
 where P=(Fo^2^+2Fc^2^)/3
;
_refine_ls_weighting_scheme calc
_refine_ls_wR_factor_gt 0.0514
_refine_ls_wR_factor_ref 0.0531
_reflns_Friedel_coverage 0.898
_reflns_Friedel_fraction_full 1.000
_reflns_Friedel_fraction_max 1.000
_reflns_number_gt 7567
_reflns_number_total 8555
_reflns_threshold_expression 'I > 2\s(I)'
_cod_data_source_file d5mh00011d2.cif
_cod_data_source_block LiK14Cl5In22Se38
_cod_depositor_comments
;
The following automatic conversions were performed:

data item '_chemical_melting_point' value 'not measured' was changed
to '?' -- the value is undefined or not given.

data item '_exptl_crystal_density_meas' value 'not measured' was
changed to '?' -- the value is perceived as not measured.

Automatic conversion script
Id: cif_fix_values 8170 2020-07-09 18:12:32Z antanas 

 Adding full bibliography for 1574428--1574433.cif.
;
_cod_original_cell_volume 4845.8(7)
_cod_original_sg_symbol_H-M 'C 2'
_cod_database_code 1574432
_shelx_space_group_comment
;
The symmetry employed for this shelxl refinement is uniquely defined
by the following loop, which should always be used as a source of
symmetry information in preference to the above space-group names.
They are only intended as comments.
;
_shelxl_version_number 2013-2

loop_
_space_group_symop_operation_xyz
'x, y, z'
'-x, y, -z'
'x+1/2, y+1/2, z'
'-x+1/2, y+1/2, -z'

loop_
_atom_site_label
_atom_site_type_symbol
_atom_site_fract_x
_atom_site_fract_y
_atom_site_fract_z
_atom_site_U_iso_or_equiv
_atom_site_adp_type
_atom_site_occupancy
_atom_site_site_symmetry_order
_atom_site_calc_flag
_atom_site_refinement_flags_posn
_atom_site_refinement_flags_adp
_atom_site_refinement_flags_occupancy
_atom_site_disorder_assembly
_atom_site_disorder_group
Li1 Li 0.0000 0.002(2) 0.0000 0.029(5) Uani 1 2 d S T P . .
K1 K 0.18033(9) 0.0063(2) 0.10327(11) 0.0339(5) Uani 1 1 d . . . . .
K2 K 0.36302(11) 0.2271(3) 0.08087(14) 0.0582(8) Uani 1 1 d . . . . .
K3 K 0.09441(10) 0.2586(2) 0.65470(12) 0.0455(6) Uani 1 1 d . . . . .
K4 K 0.0000 0.6823(3) 0.0000 0.0392(8) Uani 1 2 d S T P . .
K5 K 0.02086(9) 0.0127(2) 0.19546(11) 0.0364(5) Uani 1 1 d . . . . .
K6 K 0.0000 0.3239(3) 0.0000 0.0398(8) Uani 1 2 d S T P . .
K7 K 0.42782(12) 0.4839(3) 0.54665(15) 0.0580(8) Uani 1 1 d . . . . .
K8 K 0.17436(11) 0.2976(3) 0.24654(13) 0.0554(7) Uani 1 1 d . . . . .
Cl1 Cl 0.0000 0.1279(4) 0.5000 0.0407(9) Uani 1 2 d S T P . .
Cl2 Cl 0.07619(9) 0.1227(2) 0.11171(12) 0.0288(5) Uani 1 1 d . . . . .
Cl3 Cl 0.44257(9) 0.3840(2) 0.03547(11) 0.0300(6) Uani 1 1 d . . . . .
In1 In 0.47604(3) 0.13167(7) 0.33466(3) 0.01947(15) Uani 1 1 d . . . . .
In2 In 0.59125(3) 0.13542(7) 0.26761(3) 0.01926(16) Uani 1 1 d . . . . .
In3 In 0.03774(3) 0.38700(8) 0.80440(3) 0.01941(16) Uani 1 1 d . . . . .
In4 In 0.11219(3) 0.38173(6) 0.41847(3) 0.01778(16) Uani 1 1 d . . . . .
In5 In 0.21467(3) 0.62559(7) 0.19092(3) 0.01874(15) Uani 1 1 d . . . . .
In6 In 0.36147(3) 0.13020(6) 0.41787(3) 0.01930(16) Uani 1 1 d . . . . .
In7 In 0.32503(3) 0.62582(7) 0.11658(3) 0.01846(15) Uani 1 1 d . . . . .
In8 In 0.25072(3) 0.13956(7) 0.48931(4) 0.01941(16) Uani 1 1 d . . . . .
In9 In 0.34277(3) 0.39127(7) 0.26522(3) 0.01803(16) Uani 1 1 d . . . . .
In10 In 0.19508(3) 0.38559(7) 0.04242(3) 0.01882(16) Uani 1 1 d . . . . .
In11 In 0.26893(3) 0.38916(7) 0.65330(3) 0.01880(16) Uani 1 1 d . . . . .
Se1 Se 0.05038(4) 0.49890(9) 0.46227(5) 0.0190(2) Uani 1 1 d . . . . .
Se2 Se 0.43004(4) 0.26893(8) 0.39304(5) 0.0157(2) Uani 1 1 d . . . . .
Se3 Se 0.02378(5) 0.49738(11) 0.15091(6) 0.0390(3) Uani 1 1 d . . . . .
Se4 Se 0.64645(4) 0.26780(9) 0.21909(5) 0.0162(2) Uani 1 1 d . . . . .
Se5 Se 0.17973(4) 0.50366(9) 0.38504(5) 0.0187(2) Uani 1 1 d . . . . .
Se6 Se 0.39188(4) 0.00436(11) 0.22204(5) 0.0286(2) Uani 1 1 d . . . . .
Se7 Se 0.12672(4) 0.50383(10) 0.07322(6) 0.0340(3) Uani 1 1 d . . . . .
Se8 Se 0.03605(4) 0.24330(11) 0.30887(5) 0.0357(3) Uani 1 1 d . . . . .
Se9 Se 0.53467(5) 0.27435(11) 0.30313(6) 0.0320(3) Uani 1 1 d . . . . .
Se10 Se 0.39046(4) 0.74458(9) 0.07358(4) 0.0158(2) Uani 1 1 d . . . . .
Se11 Se 0.29178(4) 0.51276(10) 0.31954(5) 0.0264(2) Uani 1 1 d . . . . .
Se12 Se 0.18787(4) 0.24419(9) 0.53881(5) 0.0174(2) Uani 1 1 d . . . . .
Se13 Se 0.20287(4) 0.48514(10) 0.69512(5) 0.0266(2) Uani 1 1 d . . . . .
Se14 Se 0.41313(4) 0.51309(10) 0.24003(6) 0.0298(3) Uani 1 1 d . . . . .
Se15 Se 0.76658(4) 0.26842(10) 0.14927(5) 0.0270(2) Uani 1 1 d . . . . .
Se16 Se 0.30539(4) 0.27667(10) 0.45030(6) 0.0277(2) Uani 1 1 d . . . . .
Se17 Se 0.16483(4) 0.01162(11) 0.37633(6) 0.0319(3) Uani 1 1 d . . . . .
Se18 Se 0.25020(5) 0.00356(10) 0.00765(6) 0.0304(3) Uani 1 1 d . . . . .
Se19 Se 0.26891(4) 0.24523(10) 0.15627(5) 0.0291(2) Uani 1 1 d . . . . .

loop_
_atom_site_aniso_label
_atom_site_aniso_U_11
_atom_site_aniso_U_22
_atom_site_aniso_U_33
_atom_site_aniso_U_23
_atom_site_aniso_U_13
_atom_site_aniso_U_12
Li1 0.032(12) 0.035(16) 0.016(10) 0.000 0.013(9) 0.000
K1 0.0299(11) 0.0348(14) 0.0371(11) -0.0035(10) 0.0193(10) 0.0012(10)
K2 0.0525(15) 0.066(2) 0.0607(15) 0.0101(15) 0.0352(13) -0.0084(14)
K3 0.0443(13) 0.0490(18) 0.0341(12) -0.0047(12) 0.0172(11) -0.0079(13)
K4 0.0433(18) 0.027(2) 0.0563(19) 0.000 0.0338(17) 0.000
K5 0.0424(12) 0.0421(15) 0.0311(11) -0.0044(11) 0.0249(10) -0.0084(11)
K6 0.0402(18) 0.025(2) 0.0353(16) 0.000 0.0109(15) 0.000
K7 0.0677(17) 0.055(2) 0.0691(16) 0.0037(15) 0.0495(15) -0.0072(15)
K8 0.0499(15) 0.058(2) 0.0425(13) -0.0178(13) 0.0176(12) -0.0144(14)
Cl1 0.0379(18) 0.049(3) 0.0321(16) 0.000 0.0182(15) 0.000
Cl2 0.0274(11) 0.0279(15) 0.0304(11) -0.0019(11) 0.0161(10) -0.0019(11)
Cl3 0.0303(12) 0.0306(16) 0.0310(11) 0.0012(11) 0.0187(10) -0.0005(11)
In1 0.0189(3) 0.0204(4) 0.0213(3) -0.0011(3) 0.0129(3) 0.0007(3)
In2 0.0187(3) 0.0206(4) 0.0204(3) -0.0007(3) 0.0123(3) -0.0018(3)
In3 0.0183(3) 0.0207(4) 0.0177(3) 0.0023(3) 0.0095(3) 0.0023(3)
In4 0.0176(3) 0.0166(4) 0.0174(3) -0.0007(3) 0.0090(3) 0.0005(3)
In5 0.0196(3) 0.0185(4) 0.0206(3) -0.0007(3) 0.0130(3) 0.0009(3)
In6 0.0214(3) 0.0193(4) 0.0199(3) 0.0009(3) 0.0135(3) -0.0012(3)
In7 0.0201(3) 0.0181(4) 0.0194(3) 0.0007(3) 0.0127(3) -0.0012(3)
In8 0.0203(3) 0.0205(4) 0.0191(3) -0.0004(3) 0.0123(3) 0.0021(3)
In9 0.0190(3) 0.0173(4) 0.0175(3) 0.0020(3) 0.0104(3) 0.0015(3)
In10 0.0194(3) 0.0188(4) 0.0175(3) -0.0025(3) 0.0102(3) -0.0011(3)
In11 0.0207(3) 0.0185(4) 0.0177(3) 0.0021(3) 0.0114(3) 0.0024(3)
Se1 0.0192(4) 0.0196(6) 0.0191(4) -0.0013(4) 0.0114(4) 0.0012(4)
Se2 0.0161(4) 0.0160(5) 0.0153(4) 0.0013(4) 0.0091(3) 0.0007(4)
Se3 0.0490(6) 0.0500(9) 0.0263(5) -0.0175(5) 0.0265(5) -0.0309(6)
Se4 0.0173(4) 0.0163(5) 0.0174(4) -0.0017(4) 0.0113(4) -0.0011(4)
Se5 0.0183(5) 0.0194(6) 0.0193(4) -0.0004(4) 0.0113(4) -0.0005(4)
Se6 0.0176(5) 0.0352(7) 0.0302(5) -0.0108(5) 0.0122(4) -0.0025(5)
Se7 0.0186(5) 0.0392(7) 0.0407(5) -0.0213(5) 0.0150(4) -0.0039(5)
Se8 0.0375(6) 0.0180(7) 0.0240(5) -0.0040(4) 0.0016(5) 0.0011(5)
Se9 0.0450(6) 0.0185(6) 0.0536(6) 0.0028(5) 0.0406(6) 0.0023(5)
Se10 0.0162(4) 0.0159(6) 0.0147(4) 0.0004(4) 0.0086(4) -0.0012(4)
Se11 0.0323(5) 0.0305(6) 0.0203(5) 0.0043(5) 0.0174(4) 0.0106(5)
Se12 0.0184(4) 0.0174(5) 0.0169(4) 0.0011(4) 0.0106(4) 0.0023(4)
Se13 0.0309(5) 0.0327(7) 0.0190(4) 0.0046(4) 0.0159(4) 0.0120(5)
Se14 0.0191(5) 0.0361(7) 0.0344(5) 0.0169(5) 0.0156(4) 0.0043(5)
Se15 0.0354(6) 0.0172(6) 0.0410(5) 0.0021(5) 0.0293(5) 0.0023(5)
Se16 0.0361(5) 0.0193(6) 0.0392(5) 0.0006(5) 0.0285(5) 0.0004(5)
Se17 0.0192(5) 0.0430(8) 0.0290(5) -0.0160(5) 0.0112(4) -0.0010(5)
Se18 0.0379(5) 0.0374(7) 0.0230(4) 0.0103(5) 0.0216(4) 0.0171(5)
Se19 0.0307(5) 0.0171(6) 0.0230(5) -0.0004(4) 0.0060(4) -0.0018(4)

loop_
_atom_type_symbol
_atom_type_description
_atom_type_scat_dispersion_real
_atom_type_scat_dispersion_imag
_atom_type_scat_source
Cl Cl 0.1484 0.1585 'International Tables Vol C Tables 4.2.6.8 and 6.1.1.4'
K K 0.2009 0.2494 'International Tables Vol C Tables 4.2.6.8 and 6.1.1.4'
Se Se -0.0929 2.2259 'International Tables Vol C Tables 4.2.6.8 and 6.1.1.4'
In In -0.7276 1.3100 'International Tables Vol C Tables 4.2.6.8 and 6.1.1.4'
Li Li -0.0003 0.0001 'International Tables Vol C Tables 4.2.6.8 and 6.1.1.4'

loop_
_geom_angle_atom_site_label_1
_geom_angle_atom_site_label_2
_geom_angle_atom_site_label_3
_geom_angle
_geom_angle_site_symmetry_1
_geom_angle_site_symmetry_3
_geom_angle_publ_flag
Cl3 Li1 Cl3 110.9(10) 3_445 4_545 ?
Cl3 Li1 Cl2 108.10(7) 3_445 2 ?
Cl3 Li1 Cl2 110.24(7) 4_545 2 ?
Cl3 Li1 Cl2 110.24(7) 3_445 . ?
Cl3 Li1 Cl2 108.10(7) 4_545 . ?
Cl2 Li1 Cl2 109.3(10) 2 . ?
Cl3 Li1 K4 55.4(5) 3_445 1_545 ?
Cl3 Li1 K4 55.4(5) 4_545 1_545 ?
Cl2 Li1 K4 125.4(5) 2 1_545 ?
Cl2 Li1 K4 125.4(5) . 1_545 ?
Cl3 Li1 K5 127.5(5) 3_445 2 ?
Cl3 Li1 K5 55.22(6) 4_545 2 ?
Cl2 Li1 K5 55.06(8) 2 2 ?
Cl2 Li1 K5 122.2(5) . 2 ?
K4 Li1 K5 92.0(4) 1_545 2 ?
Cl3 Li1 K5 55.22(6) 3_445 . ?
Cl3 Li1 K5 127.5(5) 4_545 . ?
Cl2 Li1 K5 122.2(5) 2 . ?
Cl2 Li1 K5 55.06(8) . . ?
K4 Li1 K5 92.0(4) 1_545 . ?
K5 Li1 K5 176.1(8) 2 . ?
Cl3 Li1 K6 124.6(5) 3_445 . ?
Cl3 Li1 K6 124.6(5) 4_545 . ?
Cl2 Li1 K6 54.6(5) 2 . ?
Cl2 Li1 K6 54.6(5) . . ?
K4 Li1 K6 180.0 1_545 . ?
K5 Li1 K6 88.0(4) 2 . ?
K5 Li1 K6 88.0(4) . . ?
Cl3 Li1 K1 54.41(6) 3_445 2 ?
Cl3 Li1 K1 126.7(5) 4_545 2 ?
Cl2 Li1 K1 53.69(6) 2 2 ?
Cl2 Li1 K1 125.2(5) . 2 ?
K4 Li1 K1 90.8(4) 1_545 2 ?
K5 Li1 K1 91.48(5) 2 2 ?
K5 Li1 K1 88.47(5) . 2 ?
K6 Li1 K1 89.2(4) . 2 ?
Cl3 Li1 K1 126.7(5) 3_445 . ?
Cl3 Li1 K1 54.41(6) 4_545 . ?
Cl2 Li1 K1 125.2(5) 2 . ?
Cl2 Li1 K1 53.69(6) . . ?
K4 Li1 K1 90.8(4) 1_545 . ?
K5 Li1 K1 88.47(5) 2 . ?
K5 Li1 K1 91.48(5) . . ?
K6 Li1 K1 89.2(4) . . ?
K1 Li1 K1 178.4(8) 2 . ?
Cl2 K1 Cl3 78.15(7) . 4_545 ?
Cl2 K1 Se15 143.72(9) . 3_445 ?
Cl3 K1 Se15 92.33(8) 4_545 3_445 ?
Cl2 K1 Se18 144.45(9) . . ?
Cl3 K1 Se18 93.78(6) 4_545 . ?
Se15 K1 Se18 70.21(5) 3_445 . ?
Cl2 K1 Se19 93.92(8) . . ?
Cl3 K1 Se19 144.60(9) 4_545 . ?
Se15 K1 Se19 112.26(6) 3_445 . ?
Se18 K1 Se19 72.70(5) . . ?
Cl2 K1 Se13 98.60(6) . 4_546 ?
Cl3 K1 Se13 141.89(9) 4_545 4_546 ?
Se15 K1 Se13 67.76(5) 3_445 4_546 ?
Se18 K1 Se13 108.14(6) . 4_546 ?
Se19 K1 Se13 73.10(5) . 4_546 ?
Cl2 K1 Li1 39.2(3) . . ?
Cl3 K1 Li1 38.9(3) 4_545 . ?
Se15 K1 Li1 122.9(4) 3_445 . ?
Se18 K1 Li1 124.41(6) . . ?
Se19 K1 Li1 124.8(4) . . ?
Se13 K1 Li1 127.17(7) 4_546 . ?
Cl2 K1 K8 44.38(6) . . ?
Cl3 K1 K8 122.33(7) 4_545 . ?
Se15 K1 K8 134.58(6) 3_445 . ?
Se18 K1 K8 128.10(7) . . ?
Se19 K1 K8 56.11(5) . . ?
Se13 K1 K8 66.93(5) 4_546 . ?
Li1 K1 K8 83.5(3) . . ?
Cl2 K1 K2 123.05(8) . 4_545 ?
Cl3 K1 K2 44.90(6) 4_545 4_545 ?
Se15 K1 K2 56.87(5) 3_445 4_545 ?
Se18 K1 K2 57.97(5) . 4_545 ?
Se19 K1 K2 130.45(6) . 4_545 ?
Se13 K1 K2 124.47(7) 4_546 4_545 ?
Li1 K1 K2 83.8(3) . 4_545 ?
K8 K1 K2 166.80(6) . 4_545 ?
Cl3 K2 Se18 142.33(9) . . ?
Cl3 K2 Se19 142.23(11) . . ?
Se18 K2 Se19 68.18(5) . . ?
Cl3 K2 Se6 139.04(9) . . ?
Se18 K2 Se6 63.51(5) . . ?
Se19 K2 Se6 64.71(5) . . ?
Cl3 K2 Se15 80.04(6) . 2_655 ?
Se18 K2 Se15 69.97(5) . 2_655 ?
Se19 K2 Se15 101.25(6) . 2_655 ?
Se6 K2 Se15 133.36(8) . 2_655 ?
Cl3 K2 K1 42.70(5) . 4 ?
Se18 K2 K1 114.77(7) . 4 ?
Se19 K2 K1 114.28(8) . 4 ?
Se6 K2 K1 178.17(8) . 4 ?
Se15 K2 K1 44.98(4) 2_655 4 ?
Cl3 K2 K5 40.64(5) . 3 ?
Se18 K2 K5 176.11(8) . 3 ?
Se19 K2 K5 110.49(7) . 3 ?
Se6 K2 K5 112.60(6) . 3 ?
Se15 K2 K5 113.92(7) 2_655 3 ?
K1 K2 K5 69.12(5) 4 3 ?
Cl3 K2 K4 40.47(7) . 3_545 ?
Se18 K2 K4 111.63(8) . 3_545 ?
Se19 K2 K4 175.01(8) . 3_545 ?
Se6 K2 K4 110.56(8) . 3_545 ?
Se15 K2 K4 83.16(4) 2_655 3_545 ?
K1 K2 K4 70.50(5) 4 3_545 ?
K5 K2 K4 69.35(5) 3 3_545 ?
Cl1 K3 Se15 151.15(12) . 2_656 ?
Cl1 K3 Se13 130.82(8) . . ?
Se15 K3 Se13 64.32(5) 2_656 . ?
Cl1 K3 Se14 86.80(9) . 4_546 ?
Se15 K3 Se14 73.45(5) 2_656 4_546 ?
Se13 K3 Se14 137.71(7) . 4_546 ?
Cl1 K3 Se6 142.93(9) . 4_556 ?
Se15 K3 Se6 63.89(4) 2_656 4_556 ?
Se13 K3 Se6 61.09(5) . 4_556 ?
Se14 K3 Se6 102.52(5) 4_546 4_556 ?
Cl1 K3 Se8 85.26(5) . 2_556 ?
Se15 K3 Se8 101.93(5) 2_656 2_556 ?
Se13 K3 Se8 130.02(8) . 2_556 ?
Se14 K3 Se8 59.92(4) 4_546 2_556 ?
Se6 K3 Se8 69.69(5) 4_556 2_556 ?
Cl1 K3 Se11 82.14(8) . 4_546 ?
Se15 K3 Se11 71.30(5) 2_656 4_546 ?
Se13 K3 Se11 94.78(5) . 4_546 ?
Se14 K3 Se11 68.81(5) 4_546 4_546 ?
Se6 K3 Se11 134.79(6) 4_556 4_546 ?
Se8 K3 Se11 127.69(7) 2_556 4_546 ?
Cl1 K3 In7 124.31(10) . 4_546 ?
Se15 K3 In7 37.80(3) 2_656 4_546 ?
Se13 K3 In7 101.25(5) . 4_546 ?
Se14 K3 In7 37.71(3) 4_546 4_546 ?
Se6 K3 In7 74.19(4) 4_556 4_546 ?
Se8 K3 In7 71.91(4) 2_556 4_546 ?
Se11 K3 In7 74.26(5) 4_546 4_546 ?
Cl1 K3 K7 38.65(6) . 3_445 ?
Se15 K3 K7 127.25(7) 2_656 3_445 ?
Se13 K3 K7 168.35(7) . 3_445 ?
Se14 K3 K7 53.80(5) 4_546 3_445 ?
Se6 K3 K7 122.99(6) 4_556 3_445 ?
Se8 K3 K7 53.43(5) 2_556 3_445 ?
Se11 K3 K7 88.64(6) 4_546 3_445 ?
In7 K3 K7 90.40(6) 4_546 3_445 ?
Cl1 K3 K7 34.99(5) . 4_546 ?
Se15 K3 K7 121.53(7) 2_656 4_546 ?
Se13 K3 K7 111.50(6) . 4_546 ?
Se14 K3 K7 88.23(6) 4_546 4_546 ?
Se6 K3 K7 169.18(7) 4_556 4_546 ?
Se8 K3 K7 115.78(6) 2_556 4_546 ?
Se11 K3 K7 50.42(4) 4_546 4_546 ?
In7 K3 K7 116.04(7) 4_546 4_546 ?
K7 K3 K7 62.62(7) 3_445 4_546 ?
Cl3 K4 Cl3 80.56(12) 4 3_455 ?
Cl3 K4 Se7 146.16(5) 4 2 ?
Cl3 K4 Se7 95.78(5) 3_455 2 ?
Cl3 K4 Se7 95.78(5) 4 . ?
Cl3 K4 Se7 146.16(5) 3_455 . ?
Se7 K4 Se7 104.77(10) 2 . ?
Cl3 K4 Se3 97.01(5) 4 2 ?
Cl3 K4 Se3 144.08(5) 3_455 2 ?
Se7 K4 Se3 66.52(5) 2 2 ?
Se7 K4 Se3 69.69(5) . 2 ?
Cl3 K4 Se3 144.08(5) 4 . ?
Cl3 K4 Se3 97.01(5) 3_455 . ?
Se7 K4 Se3 69.69(5) 2 . ?
Se7 K4 Se3 66.52(5) . . ?
Se3 K4 Se3 104.72(10) 2 . ?
Cl3 K4 Li1 40.28(6) 4 1_565 ?
Cl3 K4 Li1 40.28(6) 3_455 1_565 ?
Se7 K4 Li1 127.62(5) 2 1_565 ?
Se7 K4 Li1 127.62(5) . 1_565 ?
Se3 K4 Li1 127.64(5) 2 1_565 ?
Se3 K4 Li1 127.64(5) . 1_565 ?
Cl3 K4 K6 139.72(6) 4 . ?
Cl3 K4 K6 139.72(6) 3_455 . ?
Se7 K4 K6 52.38(5) 2 . ?
Se7 K4 K6 52.38(5) . . ?
Se3 K4 K6 52.36(5) 2 . ?
Se3 K4 K6 52.36(5) . . ?
Li1 K4 K6 180.0 1_565 . ?
Cl3 K4 K2 43.38(6) 4 4 ?
Cl3 K4 K2 123.94(10) 3_455 4 ?
Se7 K4 K2 129.34(6) 2 4 ?
Se7 K4 K2 60.06(4) . 4 ?
Se3 K4 K2 62.91(4) 2 4 ?
Se3 K4 K2 126.18(6) . 4 ?
Li1 K4 K2 83.66(6) 1_565 4 ?
K6 K4 K2 96.34(6) . 4 ?
Cl3 K4 K2 123.94(10) 4 3_455 ?
Cl3 K4 K2 43.38(6) 3_455 3_455 ?
Se7 K4 K2 60.06(4) 2 3_455 ?
Se7 K4 K2 129.34(6) . 3_455 ?
Se3 K4 K2 126.18(6) 2 3_455 ?
Se3 K4 K2 62.91(4) . 3_455 ?
Li1 K4 K2 83.66(6) 1_565 3_455 ?
K6 K4 K2 96.34(6) . 3_455 ?
K2 K4 K2 167.31(11) 4 3_455 ?
Cl2 K5 Cl3 80.55(7) . 3_445 ?
Cl2 K5 Se14 150.09(10) . 3_445 ?
Cl3 K5 Se14 98.82(7) 3_445 3_445 ?
Cl2 K5 Se17 92.68(6) . . ?
Cl3 K5 Se17 142.38(9) 3_445 . ?
Se14 K5 Se17 104.60(5) 3_445 . ?
Cl2 K5 Se8 98.38(8) . . ?
Cl3 K5 Se8 148.78(9) 3_445 . ?
Se14 K5 Se8 66.80(5) 3_445 . ?
Se17 K5 Se8 68.69(5) . . ?
Cl2 K5 Se9 141.86(9) . 3_445 ?
Cl3 K5 Se9 93.16(8) 3_445 3_445 ?
Se14 K5 Se9 67.96(4) 3_445 3_445 ?
Se17 K5 Se9 69.65(5) . 3_445 ?
Se8 K5 Se9 105.45(5) . 3_445 ?
Cl2 K5 Li1 40.4(3) . . ?
Cl3 K5 Li1 40.1(3) 3_445 . ?
Se14 K5 Li1 131.10(6) 3_445 . ?
Se17 K5 Li1 124.24(6) . . ?
Se8 K5 Li1 130.3(4) . . ?
Se9 K5 Li1 124.2(4) 3_445 . ?
Cl2 K5 Se10 81.85(7) . 3_445 ?
Cl3 K5 Se10 81.85(7) 3_445 3_445 ?
Se14 K5 Se10 68.56(4) 3_445 3_445 ?
Se17 K5 Se10 134.12(7) . 3_445 ?
Se8 K5 Se10 67.20(5) . 3_445 ?
Se9 K5 Se10 134.82(6) 3_445 3_445 ?
Li1 K5 Se10 78.2(3) . 3_445 ?
Cl2 K5 K7 138.05(8) . 4_546 ?
Cl3 K5 K7 139.34(9) 3_445 4_546 ?
Se14 K5 K7 55.63(4) 3_445 4_546 ?
Se17 K5 K7 49.19(4) . 4_546 ?
Se8 K5 K7 55.86(5) . 4_546 ?
Se9 K5 K7 49.92(5) 3_445 4_546 ?
Li1 K5 K7 171.0(3) . 4_546 ?
Se10 K5 K7 110.79(6) 3_445 4_546 ?
Cl2 K5 K2 124.08(7) . 3_445 ?
Cl3 K5 K2 43.54(6) 3_445 3_445 ?
Se14 K5 K2 61.89(5) 3_445 3_445 ?
Se17 K5 K2 128.75(7) . 3_445 ?
Se8 K5 K2 128.45(6) . 3_445 ?
Se9 K5 K2 59.38(5) 3_445 3_445 ?
Li1 K5 K2 83.7(3) . 3_445 ?
Se10 K5 K2 89.46(5) 3_445 3_445 ?
K7 K5 K2 96.64(6) 4_546 3_445 ?
Cl2 K5 K8 40.91(6) . . ?
Cl3 K5 K8 121.45(7) 3_445 . ?
Se14 K5 K8 129.92(7) 3_445 . ?
Se17 K5 K8 61.45(5) . . ?
Se8 K5 K8 63.38(5) . . ?
Se9 K5 K8 130.62(6) 3_445 . ?
Li1 K5 K8 81.3(3) . . ?
Se10 K5 K8 87.67(6) 3_445 . ?
K7 K5 K8 98.15(6) 4_546 . ?
K2 K5 K8 164.99(6) 3_445 . ?
Cl2 K6 Cl2 80.51(12) 2 . ?
Cl2 K6 Se7 95.78(5) 2 2 ?
Cl2 K6 Se7 146.68(5) . 2 ?
Cl2 K6 Se7 146.68(5) 2 . ?
Cl2 K6 Se7 95.78(5) . . ?
Se7 K6 Se7 104.32(10) 2 . ?
Cl2 K6 Se3 145.67(5) 2 . ?
Cl2 K6 Se3 93.95(5) . . ?
Se7 K6 Se3 70.53(6) 2 . ?
Se7 K6 Se3 67.31(5) . . ?
Cl2 K6 Se3 93.95(5) 2 2 ?
Cl2 K6 Se3 145.67(5) . 2 ?
Se7 K6 Se3 67.31(5) 2 2 ?
Se7 K6 Se3 70.53(6) . 2 ?
Se3 K6 Se3 108.23(10) . 2 ?
Cl2 K6 Li1 40.26(6) 2 . ?
Cl2 K6 Li1 40.26(6) . . ?
Se7 K6 Li1 127.84(5) 2 . ?
Se7 K6 Li1 127.84(5) . . ?
Se3 K6 Li1 125.88(5) . . ?
Se3 K6 Li1 125.89(5) 2 . ?
Cl2 K6 K4 139.74(6) 2 . ?
Cl2 K6 K4 139.74(6) . . ?
Se7 K6 K4 52.16(5) 2 . ?
Se7 K6 K4 52.16(5) . . ?
Se3 K6 K4 54.12(5) . . ?
Se3 K6 K4 54.11(5) 2 . ?
Li1 K6 K4 180.0 . . ?
Cl2 K6 K8 45.82(6) 2 2 ?
Cl2 K6 K8 126.27(10) . 2 ?
Se7 K6 K8 57.09(4) 2 2 ?
Se7 K6 K8 128.90(7) . 2 ?
Se3 K6 K8 127.25(6) . 2 ?
Se3 K6 K8 58.37(4) 2 2 ?
Li1 K6 K8 86.04(6) . 2 ?
K4 K6 K8 93.96(6) . 2 ?
Cl2 K6 K8 126.27(10) 2 . ?
Cl2 K6 K8 45.82(6) . . ?
Se7 K6 K8 128.90(7) 2 . ?
Se7 K6 K8 57.09(4) . . ?
Se3 K6 K8 58.37(4) . . ?
Se3 K6 K8 127.25(6) 2 . ?
Li1 K6 K8 86.04(6) . . ?
K4 K6 K8 93.96(6) . . ?
K8 K6 K8 172.09(11) 2 . ?
Cl1 K7 Se16 135.29(9) 3 . ?
Cl1 K7 Se17 141.20(13) 3 4_556 ?
Se16 K7 Se17 72.52(5) . 4_556 ?
Cl1 K7 Se9 137.08(9) 3 2_656 ?
Se16 K7 Se9 74.35(6) . 2_656 ?
Se17 K7 Se9 66.33(5) 4_556 2_656 ?
Cl1 K7 Se12 82.96(9) 3 4_556 ?
Se16 K7 Se12 94.22(6) . 4_556 ?
Se17 K7 Se12 66.03(5) 4_556 4_556 ?
Se9 K7 Se12 132.26(7) 2_656 4_556 ?
Cl1 K7 Se11 82.43(6) 3 . ?
Se16 K7 Se11 59.54(5) . . ?
Se17 K7 Se11 98.73(7) 4_556 . ?
Se9 K7 Se11 133.88(8) 2_656 . ?
Se12 K7 Se11 57.82(4) 4_556 . ?
Cl1 K7 Se14 82.47(6) 3 2_656 ?
Se16 K7 Se14 134.83(8) . 2_656 ?
Se17 K7 Se14 91.88(6) 4_556 2_656 ?
Se9 K7 Se14 60.65(5) 2_656 2_656 ?
Se12 K7 Se14 118.21(8) 4_556 2_656 ?
Se11 K7 Se14 164.78(8) . 2_656 ?
Cl1 K7 Se8 83.84(9) 3 4_556 ?
Se16 K7 Se8 133.67(7) . 4_556 ?
Se17 K7 Se8 61.66(5) 4_556 4_556 ?
Se9 K7 Se8 92.49(6) 2_656 4_556 ?
Se12 K7 Se8 62.08(5) 4_556 4_556 ?
Se11 K7 Se8 119.44(8) . 4_556 ?
Se14 K7 Se8 56.82(4) 2_656 4_556 ?
Cl1 K7 K5 119.48(9) 3 4_556 ?
Se16 K7 K5 105.22(6) . 4_556 ?
Se17 K7 K5 46.72(4) 4_556 4_556 ?
Se9 K7 K5 46.90(4) 2_656 4_556 ?
Se12 K7 K5 95.69(6) 4_556 4_556 ?
Se11 K7 K5 144.98(7) . 4_556 ?
Se14 K7 K5 45.33(4) 2_656 4_556 ?
Se8 K7 K5 45.85(4) 4_556 4_556 ?
Cl1 K7 K3 39.14(5) 3 3 ?
Se16 K7 K3 174.28(7) . 3 ?
Se17 K7 K3 112.84(8) 4_556 3 ?
Se9 K7 K3 109.30(7) 2_656 3 ?
Se12 K7 K3 86.47(7) 4_556 3 ?
Se11 K7 K3 116.57(7) . 3 ?
Se14 K7 K3 48.65(5) 2_656 3 ?
Se8 K7 K3 51.41(5) 4_556 3 ?
K5 K7 K3 80.33(6) 4_556 3 ?
Cl1 K7 K3 35.42(5) 3 4_556 ?
Se16 K7 K3 109.47(7) . 4_556 ?
Se17 K7 K3 121.59(8) 4_556 4_556 ?
Se9 K7 K3 171.74(8) 2_656 4_556 ?
Se12 K7 K3 55.56(4) 4_556 4_556 ?
Se11 K7 K3 50.31(4) . 4_556 ?
Se14 K7 K3 114.65(7) 2_656 4_556 ?
Se8 K7 K3 89.86(6) 4_556 4_556 ?
K5 K7 K3 135.67(8) 4_556 4_556 ?
K3 K7 K3 66.32(6) 3 4_556 ?
Cl1 K7 K7 33.47(9) 3 2_656 ?
Se16 K7 K7 113.63(6) . 2_656 ?
Se17 K7 K7 173.78(7) 4_556 2_656 ?
Se9 K7 K7 115.46(7) 2_656 2_656 ?
Se12 K7 K7 111.60(5) 4_556 2_656 ?
Se11 K7 K7 84.18(7) . 2_656 ?
Se14 K7 K7 84.26(7) 2_656 2_656 ?
Se8 K7 K7 112.13(6) 4_556 2_656 ?
K5 K7 K7 129.59(9) 4_556 2_656 ?
K3 K7 K7 60.98(5) 3 2_656 ?
K3 K7 K7 56.40(5) 4_556 2_656 ?
Cl2 K8 Se11 151.72(9) . . ?
Cl2 K8 Se16 135.93(11) . . ?
Se11 K8 Se16 63.16(4) . . ?
Cl2 K8 Se5 138.58(8) . . ?
Se11 K8 Se5 64.22(5) . . ?
Se16 K8 Se5 63.01(4) . . ?
Cl2 K8 Se7 85.65(7) . . ?
Se11 K8 Se7 71.96(6) . . ?
Se16 K8 Se7 135.10(8) . . ?
Se5 K8 Se7 99.11(8) . . ?
Cl2 K8 Se19 83.50(6) . . ?
Se11 K8 Se19 72.11(5) . . ?
Se16 K8 Se19 96.86(6) . . ?
Se5 K8 Se19 136.32(8) . . ?
Se7 K8 Se19 67.04(5) . . ?
Cl2 K8 Se3 83.25(7) . . ?
Se11 K8 Se3 98.64(8) . . ?
Se16 K8 Se3 128.37(7) . . ?
Se5 K8 Se3 65.61(5) . . ?
Se7 K8 Se3 58.29(4) . . ?
Se19 K8 Se3 124.42(7) . . ?
Cl2 K8 K6 43.70(7) . . ?
Se11 K8 K6 119.52(8) . . ?
Se16 K8 K6 174.93(7) . . ?
Se5 K8 K6 113.66(7) . . ?
Se7 K8 K6 47.94(5) . . ?
Se19 K8 K6 88.14(5) . . ?
Se3 K8 K6 48.07(5) . . ?
Cl2 K8 K1 42.86(5) . . ?
Se11 K8 K1 117.65(7) . . ?
Se16 K8 K1 110.27(7) . . ?
Se5 K8 K1 172.00(8) . . ?
Se7 K8 K1 88.78(5) . . ?
Se19 K8 K1 46.15(4) . . ?
Se3 K8 K1 120.48(6) . . ?
K6 K8 K1 72.71(5) . . ?
Cl2 K8 K5 39.19(5) . . ?
Se11 K8 K5 169.09(7) . . ?
Se16 K8 K5 108.34(7) . . ?
Se5 K8 K5 106.32(6) . . ?
Se7 K8 K5 116.35(6) . . ?
Se19 K8 K5 117.03(7) . . ?
Se3 K8 K5 81.23(5) . . ?
K6 K8 K5 68.42(5) . . ?
K1 K8 K5 70.93(5) . . ?
K7 Cl1 K7 113.06(18) 3_445 4_546 ?
K7 Cl1 K3 109.58(7) 3_445 2_556 ?
K7 Cl1 K3 102.20(7) 4_546 2_556 ?
K7 Cl1 K3 102.21(7) 3_445 . ?
K7 Cl1 K3 109.58(7) 4_546 . ?
K3 Cl1 K3 120.59(17) 2_556 . ?
Li1 Cl2 K6 85.1(5) . . ?
Li1 Cl2 K5 84.5(2) . . ?
K6 Cl2 K5 115.65(8) . . ?
Li1 Cl2 K1 87.1(2) . . ?
K6 Cl2 K1 119.61(8) . . ?
K5 Cl2 K1 122.98(11) . . ?
Li1 Cl2 K8 174.8(4) . . ?
K6 Cl2 K8 90.48(10) . . ?
K5 Cl2 K8 99.90(8) . . ?
K1 Cl2 K8 92.75(8) . . ?
Li1 Cl3 K4 84.3(5) 3 3_545 ?
Li1 Cl3 K5 84.6(3) 3 3 ?
K4 Cl3 K5 120.98(8) 3_545 3 ?
Li1 Cl3 K1 86.7(3) 3 4 ?
K4 Cl3 K1 120.27(8) 3_545 4 ?
K5 Cl3 K1 116.66(10) 3 4 ?
Li1 Cl3 K2 179.1(3) 3 . ?
K4 Cl3 K2 96.15(10) 3_545 . ?
K5 Cl3 K2 95.82(8) 3 . ?
K1 Cl3 K2 92.40(8) 4 . ?
Se6 In1 Se9 117.72(4) . . ?
Se6 In1 Se2 113.14(3) . . ?
Se9 In1 Se2 101.84(4) . . ?
Se6 In1 Se1 108.02(4) . 3_545 ?
Se9 In1 Se1 115.32(4) . 3_545 ?
Se2 In1 Se1 99.20(3) . 3_545 ?
Se9 In2 Se3 118.30(4) . 3_545 ?
Se9 In2 Se4 104.93(4) . . ?
Se3 In2 Se4 103.62(3) 3_545 . ?
Se9 In2 Se5 116.14(4) . 3_545 ?
Se3 In2 Se5 104.68(4) 3_545 3_545 ?
Se4 In2 Se5 108.15(3) . 3_545 ?
Se6 In3 Se3 117.57(5) 4_556 2_556 ?
Se6 In3 Se8 113.34(4) 4_556 2_556 ?
Se3 In3 Se8 110.86(4) 2_556 2_556 ?
Se6 In3 Se10 109.70(3) 4_556 4_546 ?
Se3 In3 Se10 102.19(3) 2_556 4_546 ?
Se8 In3 Se10 101.29(4) 2_556 4_546 ?
Se8 In4 Se1 108.85(4) . . ?
Se8 In4 Se5 113.73(4) . . ?
Se1 In4 Se5 115.72(4) . . ?
Se8 In4 Se12 102.92(4) . . ?
Se1 In4 Se12 105.25(3) . . ?
Se5 In4 Se12 109.26(3) . . ?
Se15 In5 Se11 115.47(4) 3_455 . ?
Se15 In5 Se7 112.82(4) 3_455 . ?
Se11 In5 Se7 115.08(5) . . ?
Se15 In5 Se4 101.63(4) 3_455 3_455 ?
Se11 In5 Se4 107.81(3) . 3_455 ?
Se7 In5 Se4 101.96(3) . 3_455 ?
Se16 In6 Se13 120.48(4) . 4_546 ?
Se16 In6 Se2 100.52(4) . . ?
Se13 In6 Se2 112.53(3) 4_546 . ?
Se16 In6 Se1 116.76(4) . 4_546 ?
Se13 In6 Se1 102.81(4) 4_546 4_546 ?
Se2 In6 Se1 102.62(3) . 4_546 ?
Se18 In7 Se15 113.30(4) 4 3_455 ?
Se18 In7 Se14 115.32(4) 4 . ?
Se15 In7 Se14 112.77(4) 3_455 . ?
Se18 In7 Se10 102.47(3) 4 . ?
Se15 In7 Se10 108.95(4) 3_455 . ?
Se14 In7 Se10 102.71(3) . . ?
Se18 In7 K3 157.23(5) 4 4_556 ?
Se15 In7 K3 57.10(4) 3_455 4_556 ?
Se14 In7 K3 59.91(4) . 4_556 ?
Se10 In7 K3 100.27(4) . 4_556 ?
Se16 In8 Se17 115.16(4) . . ?
Se16 In8 Se12 113.78(4) . . ?
Se17 In8 Se12 102.35(3) . . ?
Se16 In8 Se5 119.56(4) . 4_546 ?
Se17 In8 Se5 106.34(4) . 4_546 ?
Se12 In8 Se5 96.94(3) . 4_546 ?
Se19 In9 Se14 116.29(4) . . ?
Se19 In9 Se11 115.61(4) . . ?
Se14 In9 Se11 112.15(4) . . ?
Se19 In9 Se2 106.53(4) . . ?
Se14 In9 Se2 101.43(3) . . ?
Se11 In9 Se2 102.53(3) . . ?
Se18 In10 Se19 114.43(4) 4 . ?
Se18 In10 Se7 114.93(4) 4 . ?
Se19 In10 Se7 111.53(4) . . ?
Se18 In10 Se10 109.38(3) 4 4_545 ?
Se19 In10 Se10 102.61(4) . 4_545 ?
Se7 In10 Se10 102.47(3) . 4_545 ?
Se17 In11 Se13 120.04(5) 4_556 . ?
Se17 In11 Se4 104.51(3) 4_556 2_656 ?
Se13 In11 Se4 103.19(3) . 2_656 ?
Se17 In11 Se12 115.86(4) 4_556 . ?
Se13 In11 Se12 103.74(3) . . ?
Se4 In11 Se12 108.41(4) 2_656 . ?
In4 Se1 In6 104.60(3) . 4_556 ?
In4 Se1 In1 101.47(3) . 3_455 ?
In6 Se1 In1 108.81(4) 4_556 3_455 ?
In6 Se2 In1 103.92(4) . . ?
In6 Se2 In9 103.63(3) . . ?
In1 Se2 In9 102.65(3) . . ?
In2 Se3 In3 101.81(4) 3_455 2_556 ?
In2 Se3 K6 152.06(4) 3_455 . ?
In3 Se3 K6 101.53(5) 2_556 . ?
In2 Se3 K4 96.91(6) 3_455 . ?
In3 Se3 K4 141.61(4) 2_556 . ?
K6 Se3 K4 73.53(7) . . ?
In2 Se3 K8 87.74(5) 3_455 . ?
In3 Se3 K8 99.13(5) 2_556 . ?
K6 Se3 K8 73.56(5) . . ?
K4 Se3 K8 114.93(5) . . ?
In2 Se4 In11 104.61(3) . 2_656 ?
In2 Se4 In5 106.23(4) . 3_545 ?
In11 Se4 In5 105.71(3) 2_656 3_545 ?
In4 Se5 In2 101.42(3) . 3_455 ?
In4 Se5 In8 104.27(3) . 4_556 ?
In2 Se5 In8 106.58(4) 3_455 4_556 ?
In4 Se5 K8 96.56(5) . . ?
In2 Se5 K8 92.53(5) 3_455 . ?
In8 Se5 K8 147.97(5) 4_556 . ?
In1 Se6 In3 99.55(3) . 4_546 ?
In1 Se6 K2 89.18(6) . . ?
In3 Se6 K2 93.23(5) 4_546 . ?
In1 Se6 K3 97.62(5) . 4_546 ?
In3 Se6 K3 86.10(5) 4_546 4_546 ?
K2 Se6 K3 173.19(6) . 4_546 ?
In10 Se7 In5 99.59(4) . . ?
In10 Se7 K4 146.36(4) . . ?
In5 Se7 K4 100.39(5) . . ?
In10 Se7 K6 100.32(5) . . ?
In5 Se7 K6 148.19(4) . . ?
K4 Se7 K6 75.46(7) . . ?
In10 Se7 K8 89.68(5) . . ?
In5 Se7 K8 80.59(5) . . ?
K4 Se7 K8 120.14(5) . . ?
K6 Se7 K8 74.98(5) . . ?
In4 Se8 In3 100.34(5) . 2_556 ?
In4 Se8 K5 145.98(5) . . ?
In3 Se8 K5 99.07(5) 2_556 . ?
In4 Se8 K3 96.57(5) . 2_556 ?
In3 Se8 K3 82.69(5) 2_556 2_556 ?
K5 Se8 K3 113.45(6) . 2_556 ?
In4 Se8 K7 95.25(5) . 4_546 ?
In3 Se8 K7 154.20(5) 2_556 4_546 ?
K5 Se8 K7 78.29(6) . 4_546 ?
K3 Se8 K7 75.17(6) 2_556 4_546 ?
In2 Se9 In1 100.26(4) . . ?
In2 Se9 K5 101.12(5) . 3 ?
In1 Se9 K5 145.78(5) . 3 ?
In2 Se9 K7 139.39(6) . 2_656 ?
In1 Se9 K7 97.42(5) . 2_656 ?
K5 Se9 K7 83.19(6) 3 2_656 ?
In3 Se10 In10 103.02(4) 4_556 4 ?
In3 Se10 In7 103.76(3) 4_556 . ?
In10 Se10 In7 104.83(3) 4 . ?
In3 Se10 K5 87.22(4) 4_556 3 ?
In10 Se10 K5 163.73(4) 4 3 ?
In7 Se10 K5 84.54(4) . 3 ?
In5 Se11 In9 96.94(3) . . ?
In5 Se11 K8 87.67(5) . . ?
In9 Se11 K8 87.28(5) . . ?
In5 Se11 K3 80.86(4) . 4_556 ?
In9 Se11 K3 86.04(4) . 4_556 ?
K8 Se11 K3 165.92(5) . 4_556 ?
In5 Se11 K7 154.19(6) . . ?
In9 Se11 K7 97.95(5) . . ?
K8 Se11 K7 113.97(6) . . ?
K3 Se11 K7 79.27(6) 4_556 . ?
In4 Se12 In8 101.86(3) . . ?
In4 Se12 In11 102.97(4) . . ?
In8 Se12 In11 106.73(3) . . ?
In4 Se12 K7 95.10(5) . 4_546 ?
In8 Se12 K7 87.01(5) . 4_546 ?
In11 Se12 K7 154.22(5) . 4_546 ?
In6 Se13 In11 101.10(3) 4_556 . ?
In6 Se13 K1 134.65(6) 4_556 4_556 ?
In11 Se13 K1 98.28(5) . 4_556 ?
In6 Se13 K3 105.31(5) 4_556 . ?
In11 Se13 K3 100.47(5) . . ?
K1 Se13 K3 110.89(6) 4_556 . ?
In9 Se14 In7 98.85(3) . . ?
In9 Se14 K5 146.53(6) . 3 ?
In7 Se14 K5 97.45(5) . 3 ?
In9 Se14 K3 91.64(5) . 4_556 ?
In7 Se14 K3 82.38(5) . 4_556 ?
K5 Se14 K3 119.44(6) 3 4_556 ?
In9 Se14 K7 97.56(5) . 2_656 ?
In7 Se14 K7 154.34(6) . 2_656 ?
K5 Se14 K7 79.04(5) 3 2_656 ?
K3 Se14 K7 77.55(6) 4_556 2_656 ?
In5 Se15 In7 99.44(4) 3_545 3_545 ?
In5 Se15 K1 104.02(5) 3_545 3 ?
In7 Se15 K1 148.97(5) 3_545 3 ?
In5 Se15 K3 88.88(5) 3_545 2_656 ?
In7 Se15 K3 85.10(5) 3_545 2_656 ?
K1 Se15 K3 115.11(6) 3 2_656 ?
In5 Se15 K2 94.35(5) 3_545 2_655 ?
In7 Se15 K2 80.10(5) 3_545 2_655 ?
K1 Se15 K2 78.16(6) 3 2_655 ?
K3 Se15 K2 165.17(6) 2_656 2_655 ?
In8 Se16 In6 99.30(4) . . ?
In8 Se16 K7 136.83(5) . . ?
In6 Se16 K7 98.33(6) . . ?
In8 Se16 K8 95.18(5) . . ?
In6 Se16 K8 92.02(5) . . ?
K7 Se16 K8 123.20(7) . . ?
In11 Se17 In8 101.10(4) 4_546 . ?
In11 Se17 K5 101.51(5) 4_546 . ?
In8 Se17 K5 144.24(6) . . ?
In11 Se17 K7 140.14(7) 4_546 4_546 ?
In8 Se17 K7 95.79(5) . 4_546 ?
K5 Se17 K7 84.09(6) . 4_546 ?
In10 Se18 In7 99.97(4) 4_545 4_545 ?
In10 Se18 K1 147.73(6) 4_545 . ?
In7 Se18 K1 102.98(5) 4_545 . ?
In10 Se18 K2 93.29(5) 4_545 . ?
In7 Se18 K2 88.88(6) 4_545 . ?
K1 Se18 K2 109.45(6) . . ?
In9 Se19 In10 99.24(4) . . ?
In9 Se19 K1 148.67(5) . . ?
In10 Se19 K1 102.83(5) . . ?
In9 Se19 K2 93.98(5) . . ?
In10 Se19 K2 88.57(5) . . ?
K1 Se19 K2 108.44(6) . . ?
In9 Se19 K8 80.43(5) . . ?
In10 Se19 K8 89.72(5) . . ?
K1 Se19 K8 77.74(6) . . ?
K2 Se19 K8 173.82(7) . . ?

loop_
_geom_bond_atom_site_label_1
_geom_bond_atom_site_label_2
_geom_bond_distance
_geom_bond_site_symmetry_2
_geom_bond_publ_flag
Li1 Cl3 2.385(14) 3_445 ?
Li1 Cl3 2.385(14) 4_545 ?
Li1 Cl2 2.401(14) 2 ?
Li1 Cl2 2.401(14) . ?
Li1 K4 3.67(3) 1_545 ?
Li1 K5 3.684(2) 2 ?
Li1 K5 3.684(2) . ?
Li1 K6 3.70(3) . ?
Li1 K1 3.791(2) 2 ?
Li1 K1 3.791(2) . ?
K1 Cl2 3.059(3) . ?
K1 Cl3 3.088(3) 4_545 ?
K1 Se15 3.286(2) 3_445 ?
K1 Se18 3.298(2) . ?
K1 Se19 3.315(2) . ?
K1 Se13 3.408(2) 4_546 ?
K1 K8 4.491(3) . ?
K1 K2 4.550(3) 4_545 ?
K2 Cl3 3.215(3) . ?
K2 Se18 3.483(3) . ?
K2 Se19 3.510(2) . ?
K2 Se6 3.586(3) . ?
K2 Se15 3.893(3) 2_655 ?
K2 K1 4.550(3) 4 ?
K2 K5 4.643(3) 3 ?
K2 K4 4.654(2) 3_545 ?
K3 Cl1 3.032(3) . ?
K3 Se15 3.484(2) 2_656 ?
K3 Se13 3.530(3) . ?
K3 Se14 3.609(3) 4_546 ?
K3 Se6 3.652(3) 4_556 ?
K3 Se8 3.795(2) 2_556 ?
K3 Se11 3.860(3) 4_546 ?
K3 In7 4.134(2) 4_546 ?
K3 K7 4.694(4) 3_445 ?
K3 K7 4.928(4) 4_546 ?
K4 Cl3 3.038(4) 4 ?
K4 Cl3 3.038(4) 3_455 ?
K4 Se7 3.361(2) 2 ?
K4 Se7 3.361(2) . ?
K4 Se3 3.480(2) 2 ?
K4 Se3 3.480(2) . ?
K4 Li1 3.67(3) 1_565 ?
K4 K6 4.119(5) . ?
K4 K2 4.654(2) 4 ?
K4 K2 4.654(2) 3_455 ?
K5 Cl2 3.034(3) . ?
K5 Cl3 3.040(3) 3_445 ?
K5 Se14 3.342(2) 3_445 ?
K5 Se17 3.377(2) . ?
K5 Se8 3.381(2) . ?
K5 Se9 3.393(3) 3_445 ?
K5 Se10 3.844(3) 3_445 ?
K5 K7 4.614(3) 4_546 ?
K5 K2 4.643(3) 3_445 ?
K5 K8 4.731(3) . ?
K6 Cl2 3.030(4) 2 ?
K6 Cl2 3.030(4) . ?
K6 Se7 3.371(2) 2 ?
K6 Se7 3.371(2) . ?
K6 Se3 3.401(2) . ?
K6 Se3 3.401(2) 2 ?
K6 K8 4.385(2) 2 ?
K6 K8 4.385(2) . ?
K7 Cl1 3.000(3) 3 ?
K7 Se16 3.491(3) . ?
K7 Se17 3.511(3) 4_556 ?
K7 Se9 3.555(3) 2_656 ?
K7 Se12 3.839(3) 4_556 ?
K7 Se11 3.866(3) . ?
K7 Se14 3.879(3) 2_656 ?
K7 Se8 3.900(3) 4_556 ?
K7 K5 4.614(3) 4_556 ?
K7 K3 4.694(4) 3 ?
K7 K3 4.928(4) 4_556 ?
K7 K7 5.004(5) 2_656 ?
K8 Cl2 3.145(3) . ?
K8 Se11 3.484(3) . ?
K8 Se16 3.519(3) . ?
K8 Se5 3.615(3) . ?
K8 Se7 3.812(3) . ?
K8 Se19 3.815(3) . ?
K8 Se3 3.893(3) . ?
Cl1 K7 3.000(3) 3_445 ?
Cl1 K7 3.000(3) 4_546 ?
Cl1 K3 3.032(3) 2_556 ?
Cl3 Li1 2.386(14) 3 ?
Cl3 K4 3.038(4) 3_545 ?
Cl3 K5 3.040(3) 3 ?
Cl3 K1 3.088(3) 4 ?
In1 Se6 2.5122(11) . ?
In1 Se9 2.5332(12) . ?
In1 Se2 2.6174(10) . ?
In1 Se1 2.6393(11) 3_545 ?
In2 Se9 2.5160(11) . ?
In2 Se3 2.5269(11) 3_545 ?
In2 Se4 2.6156(10) . ?
In2 Se5 2.6191(11) 3_545 ?
In3 Se6 2.5327(11) 4_556 ?
In3 Se3 2.5513(11) 2_556 ?
In3 Se8 2.5617(12) 2_556 ?
In3 Se10 2.6332(10) 4_546 ?
In4 Se8 2.5032(11) . ?
In4 Se1 2.5844(10) . ?
In4 Se5 2.5909(10) . ?
In4 Se12 2.5982(11) . ?
In5 Se15 2.5363(11) 3_455 ?
In5 Se11 2.5378(11) . ?
In5 Se7 2.5520(11) . ?
In5 Se4 2.6734(10) 3_455 ?
In6 Se16 2.5255(11) . ?
In6 Se13 2.5278(11) 4_546 ?
In6 Se2 2.6168(10) . ?
In6 Se1 2.6339(11) 4_546 ?
In7 Se18 2.5360(12) 4 ?
In7 Se15 2.5431(11) 3_455 ?
In7 Se14 2.5512(11) . ?
In7 Se10 2.6574(10) . ?
In7 K3 4.134(2) 4_556 ?
In8 Se16 2.5114(11) . ?
In8 Se17 2.5341(12) . ?
In8 Se12 2.6177(10) . ?
In8 Se5 2.6211(11) 4_546 ?
In9 Se19 2.5394(12) . ?
In9 Se14 2.5447(11) . ?
In9 Se11 2.5467(11) . ?
In9 Se2 2.6455(10) . ?
In10 Se18 2.5360(11) 4 ?
In10 Se19 2.5430(11) . ?
In10 Se7 2.5512(10) . ?
In10 Se10 2.6459(11) 4_545 ?
In11 Se17 2.5186(11) 4_556 ?
In11 Se13 2.5291(10) . ?
In11 Se4 2.6196(10) 2_656 ?
In11 Se12 2.6279(11) . ?
Se1 In6 2.6339(11) 4_556 ?
Se1 In1 2.6392(11) 3_455 ?
Se3 In2 2.5269(11) 3_455 ?
Se3 In3 2.5513(11) 2_556 ?
Se4 In11 2.6197(10) 2_656 ?
Se4 In5 2.6735(10) 3_545 ?
Se5 In2 2.6191(11) 3_455 ?
Se5 In8 2.6211(11) 4_556 ?
Se6 In3 2.5326(11) 4_546 ?
Se6 K3 3.652(3) 4_546 ?
Se8 In3 2.5617(12) 2_556 ?
Se8 K3 3.795(2) 2_556 ?
Se8 K7 3.900(3) 4_546 ?
Se9 K5 3.393(3) 3 ?
Se9 K7 3.555(3) 2_656 ?
Se10 In3 2.6332(10) 4_556 ?
Se10 In10 2.6459(11) 4 ?
Se10 K5 3.844(3) 3 ?
Se11 K3 3.860(3) 4_556 ?
Se12 K7 3.839(3) 4_546 ?
Se13 In6 2.5278(11) 4_556 ?
Se13 K1 3.408(2) 4_556 ?
Se14 K5 3.342(2) 3 ?
Se14 K3 3.609(3) 4_556 ?
Se14 K7 3.879(3) 2_656 ?
Se15 In5 2.5364(11) 3_545 ?
Se15 In7 2.5431(11) 3_545 ?
Se15 K1 3.286(2) 3 ?
Se15 K3 3.484(2) 2_656 ?
Se15 K2 3.893(3) 2_655 ?
Se17 In11 2.5187(11) 4_546 ?
Se17 K7 3.511(3) 4_546 ?
Se18 In10 2.5359(11) 4_545 ?
Se18 In7 2.5360(12) 4_545 ?
